data_7216804
loop_
_publ_author_name
'Li, Xiang-Ying'
'Lin, Zu-Jin'
'Yang, Yan-Yan'
'Cao, Rong'

_publ_section_title
;
 Synthesis, structures and luminescent properties of lanthanide
 coordination polymers involving biphenyl-3,4&#x2032;,5-tricarboxylate
;
_journal_issue 28
_journal_name_full CrystEngComm
_journal_page_first 6425
_journal_paper_doi 10.1039/c4ce00158c
_journal_volume 16
_journal_year 2014
_chemical_formula_sum 'C41 H48.5 Eu2 N2.5 O20'
_chemical_formula_weight 1200.24
_chemical_name_systematic
; 
 ? 
;
_space_group_IT_number 15
_symmetry_cell_setting monoclinic
_symmetry_space_group_name_Hall '-C 2yc'
_symmetry_space_group_name_H-M 'C 1 2/c 1'
_atom_sites_solution_hydrogens geom
_atom_sites_solution_primary direct
_atom_sites_solution_secondary difmap
_audit_creation_method SHELXL-97
_cell_angle_alpha 90.00
_cell_angle_beta 107.1000(10)
_cell_angle_gamma 90.00
_cell_formula_units_Z 8
_cell_length_a 19.8267(3)
_cell_length_b 18.6253(2)
_cell_length_c 27.8685(4)
_cell_measurement_reflns_used 17256
_cell_measurement_temperature 100(2)
_cell_measurement_theta_max 29.3870
_cell_measurement_theta_min 3.3070
_cell_volume 9836.3(2)
_computing_cell_refinement
;
CrysAlisPro, Agilent Technologies,
Version 1.171.36.28 (release 01-02-2013 CrysAlis171 .NET)
(compiled Feb  1 2013,16:14:44)
;
_computing_data_collection
;
CrysAlisPro, Agilent Technologies,
Version 1.171.36.28 (release 01-02-2013 CrysAlis171 .NET)
(compiled Feb  1 2013,16:14:44)
;
_computing_data_reduction
;
CrysAlisPro, Agilent Technologies,
Version 1.171.36.28 (release 01-02-2013 CrysAlis171 .NET)
(compiled Feb  1 2013,16:14:44)
;
_computing_structure_refinement 'SHELXL-97 (Sheldrick, 1997)'
_computing_structure_solution 'SHELXS-97 (Sheldrick, 1990)'
_diffrn_ambient_temperature 100(2)
_diffrn_detector_area_resol_mean 10.5594
_diffrn_measured_fraction_theta_full 0.996
_diffrn_measured_fraction_theta_max 0.996
_diffrn_measurement_device_type 'SuperNova, Dual, Cu at zero, Atlas'
_diffrn_measurement_method '\w scans'
_diffrn_radiation_monochromator graphite
_diffrn_radiation_source 'fine-focus sealed tube'
_diffrn_radiation_type MoK\a
_diffrn_radiation_wavelength 0.71073
_diffrn_reflns_av_R_equivalents 0.0622
_diffrn_reflns_av_sigmaI/netI 0.0582
_diffrn_reflns_limit_h_max 25
_diffrn_reflns_limit_h_min -25
_diffrn_reflns_limit_k_max 23
_diffrn_reflns_limit_k_min -21
_diffrn_reflns_limit_l_max 34
_diffrn_reflns_limit_l_min -35
_diffrn_reflns_number 49468
_diffrn_reflns_theta_full 27.10
_diffrn_reflns_theta_max 27.10
_diffrn_reflns_theta_min 3.00
_exptl_absorpt_coefficient_mu 2.603
_exptl_absorpt_correction_T_max 0.7453
_exptl_absorpt_correction_T_min 0.6241
_exptl_absorpt_correction_type multi-scan
_exptl_absorpt_process_details
;
CrysAlisPro, Agilent Technologies,
Version 1.171.36.28 (release 01-02-2013 CrysAlis171 .NET)
(compiled Feb  1 2013,16:14:44)
Empirical absorption correction using spherical harmonics,
 implemented in SCALE3 ABSPACK scaling algorithm.
;
_exptl_crystal_colour colorless
_exptl_crystal_density_diffrn 1.621
_exptl_crystal_density_method 'not measured'
_exptl_crystal_description block
_exptl_crystal_F_000 4784
_exptl_crystal_size_max 0.20
_exptl_crystal_size_mid 0.16
_exptl_crystal_size_min 0.12
_refine_diff_density_max 9.836
_refine_diff_density_min -8.182
_refine_diff_density_rms 0.237
_refine_ls_extinction_method none
_refine_ls_goodness_of_fit_ref 1.041
_refine_ls_hydrogen_treatment mixed
_refine_ls_matrix_type full
_refine_ls_number_parameters 873
_refine_ls_number_reflns 10816
_refine_ls_number_restraints 1014
_refine_ls_restrained_S_all 1.019
_refine_ls_R_factor_all 0.0859
_refine_ls_R_factor_gt 0.0636
_refine_ls_shift/su_max 0.000
_refine_ls_shift/su_mean 0.000
_refine_ls_structure_factor_coef Fsqd
_refine_ls_weighting_details 'calc w=1/[\s^2^(Fo^2^)+(0.0610P)^2^+339.6226P] where P=(Fo^2^+2Fc^2^)/3'
_refine_ls_weighting_scheme calc
_refine_ls_wR_factor_gt 0.1451
_refine_ls_wR_factor_ref 0.1611
_reflns_number_gt 8429
_reflns_number_total 10816
_reflns_threshold_expression >2sigma(I)
_cod_data_source_file c4ce00158c1.cif
_cod_data_source_block 6
_cod_original_sg_symbol_H-M ' C 1 2/c 1'
_cod_original_formula_sum 'C41 H48.50 Eu2 N2.50 O20'
_cod_database_code 7216804

loop_
_symmetry_equiv_pos_as_xyz
'x, y, z'
'-x, y, -z+1/2'
'x+1/2, y+1/2, z'
'-x+1/2, y+1/2, -z+1/2'
'-x, -y, -z'
'x, -y, z-1/2'
'-x+1/2, -y+1/2, -z'
'x+1/2, -y+1/2, z-1/2'

loop_
_atom_site_label
_atom_site_type_symbol
_atom_site_fract_x
_atom_site_fract_y
_atom_site_fract_z
_atom_site_U_iso_or_equiv
_atom_site_adp_type
_atom_site_occupancy
_atom_site_symmetry_multiplicity
_atom_site_calc_flag
_atom_site_refinement_flags
_atom_site_disorder_assembly
_atom_site_disorder_group
Eu1 Eu 0.49451(2) 1.01622(2) 0.413610(13) 0.01625(11) Uani 1 1 d . . .
Eu2 Eu 0.45628(2) 0.43118(2) 0.441330(12) 0.01489(11) Uani 1 1 d . . .
O1 O 0.4077(3) 0.9258(3) 0.36681(19) 0.0231(12) Uani 1 1 d . A .
O2 O 0.4882(3) 0.8873(3) 0.43482(18) 0.0194(11) Uani 1 1 d . A .
O3 O 0.5092(3) 1.1289(3) 0.4648(2) 0.0263(13) Uani 1 1 d . A .
O4 O 0.5765(14) 1.1057(15) 0.3906(9) 0.049(6) Uani 0.50 1 d P A 1
O4B O 0.5496(12) 1.1123(18) 0.3754(9) 0.047(6) Uani 0.50 1 d P A 2
O6 O 0.0790(5) 0.7011(4) 0.1150(3) 0.060(3) Uani 1 1 d . . .
O7 O 0.0918(4) 0.5890(3) 0.1387(2) 0.047(2) Uani 1 1 d . . .
O8 O 0.4210(4) 0.5531(3) 0.4255(2) 0.0375(17) Uani 1 1 d . . .
O9 O 0.4880(3) 0.6295(3) 0.4815(2) 0.0315(15) Uani 1 1 d . . .
O10 O 0.4382(3) 0.5044(4) 0.5286(2) 0.0284(13) Uani 1 1 d . . .
O11 O 0.4681(4) 0.5355(7) 0.8566(3) 0.074(3) Uani 1 1 d U . .
O12 O 0.3637(4) 0.5687(4) 0.8588(2) 0.0426(19) Uani 1 1 d . . .
O13 O 0.0829(3) 0.4918(3) 0.5374(2) 0.0269(13) Uani 1 1 d . . .
O14 O 0.1100(3) 0.5000(4) 0.4669(2) 0.0311(14) Uani 1 1 d . . .
O15 O 0.3551(3) 0.4466(3) 0.4712(2) 0.0254(13) Uani 1 1 d . . .
O16 O 0.3912(4) 0.3174(3) 0.4337(2) 0.0373(16) Uani 1 1 d . . .
O19 O 0.2297(7) 0.5694(14) 0.8654(5) 0.149(8) Uani 1 1 d D . .
H19G H 0.204(16) 0.541(14) 0.874(11) 0.224 Uiso 1 1 d D . .
H19H H 0.245(15) 0.602(11) 0.885(9) 0.224 Uiso 1 1 d D . .
C1 C 0.4353(4) 0.8762(4) 0.3965(3) 0.0184(15) Uani 1 1 d . A .
C2 C 0.4060(4) 0.8017(4) 0.3861(3) 0.0222(17) Uani 1 1 d . . .
C3 C 0.4351(5) 0.7458(4) 0.4184(3) 0.0252(18) Uani 1 1 d . A .
H3 H 0.4718 0.7550 0.4484 0.030 Uiso 1 1 calc R . .
C4 C 0.4106(5) 0.6765(4) 0.4068(3) 0.0271(19) Uani 1 1 d . . .
C5 C 0.4437(5) 0.6138(5) 0.4409(3) 0.0274(19) Uani 1 1 d . A .
C6 C 0.3568(5) 0.6632(5) 0.3627(3) 0.032(2) Uani 1 1 d . A .
H6 H 0.3405 0.6155 0.3548 0.038 Uiso 1 1 calc R . .
C7 C 0.3263(5) 0.7192(5) 0.3297(3) 0.030(2) Uani 1 1 d . . .
C8 C 0.3516(5) 0.7884(4) 0.3425(3) 0.0266(18) Uani 1 1 d . A .
H8 H 0.3314 0.8273 0.3210 0.032 Uiso 1 1 calc R . .
C9 C 0.2696(5) 0.7039(5) 0.2824(3) 0.034(2) Uani 1 1 d . A .
C10 C 0.2618(10) 0.6356(8) 0.2614(6) 0.049(4) Uani 0.73(2) 1 d PU A 1
H10 H 0.2934 0.5986 0.2775 0.059 Uiso 0.73(2) 1 calc PR A 1
C11 C 0.2090(10) 0.6202(7) 0.2176(6) 0.044(4) Uani 0.73(2) 1 d PU A 1
H11 H 0.2040 0.5726 0.2047 0.053 Uiso 0.73(2) 1 calc PR A 1
C14 C 0.1731(10) 0.7423(9) 0.2114(6) 0.042(4) Uani 0.73(2) 1 d PU A 1
H14 H 0.1438 0.7799 0.1936 0.050 Uiso 0.73(2) 1 calc PR A 1
C15 C 0.2247(10) 0.7574(8) 0.2558(6) 0.040(4) Uani 0.73(2) 1 d PU A 1
H15 H 0.2296 0.8051 0.2685 0.048 Uiso 0.73(2) 1 calc PR A 1
C10B C 0.230(3) 0.641(2) 0.2786(16) 0.043(5) Uani 0.27(2) 1 d PU A 2
H10A H 0.2385 0.6089 0.3061 0.052 Uiso 0.27(2) 1 calc PR A 2
C11B C 0.177(3) 0.627(2) 0.2342(15) 0.038(5) Uani 0.27(2) 1 d PU A 2
H11A H 0.1497 0.5843 0.2320 0.045 Uiso 0.27(2) 1 calc PR A 2
C14B C 0.198(3) 0.735(2) 0.1990(17) 0.039(5) Uani 0.27(2) 1 d PU A 2
H14A H 0.1859 0.7698 0.1730 0.047 Uiso 0.27(2) 1 calc PR A 2
C15B C 0.251(3) 0.750(2) 0.2436(17) 0.041(5) Uani 0.27(2) 1 d PU A 2
H15A H 0.2746 0.7946 0.2466 0.049 Uiso 0.27(2) 1 calc PR A 2
C12 C 0.1637(5) 0.6726(5) 0.1924(3) 0.031(2) Uani 1 1 d . . .
C13 C 0.1074(5) 0.6534(5) 0.1453(3) 0.031(2) Uani 1 1 d . A .
C20 C 0.3757(4) 0.4816(4) 0.5111(3) 0.0216(16) Uani 1 1 d . . .
C21 C 0.3241(4) 0.4946(4) 0.5400(3) 0.0182(15) Uani 1 1 d . . .
C22 C 0.2526(4) 0.4897(4) 0.5152(3) 0.0183(15) Uani 1 1 d . . .
H22 H 0.2371 0.4805 0.4801 0.022 Uiso 1 1 calc R . .
C23 C 0.2038(4) 0.4984(4) 0.5416(3) 0.0185(15) Uani 1 1 d . . .
C24 C 0.1270(4) 0.4963(4) 0.5138(3) 0.0203(16) Uani 1 1 d . . .
C25 C 0.2271(4) 0.5087(5) 0.5931(3) 0.0237(17) Uani 1 1 d . . .
H25 H 0.1936 0.5124 0.6113 0.028 Uiso 1 1 calc R . .
C26 C 0.2996(4) 0.5138(5) 0.6189(3) 0.0232(17) Uani 1 1 d . B .
C27 C 0.3472(4) 0.5076(5) 0.5911(3) 0.0224(17) Uani 1 1 d . . .
H27 H 0.3963 0.5123 0.6075 0.027 Uiso 1 1 calc R . .
C28 C 0.3253(4) 0.5226(5) 0.6744(3) 0.031(2) Uani 1 1 d D . .
C31 C 0.3757(5) 0.5383(6) 0.7789(3) 0.038(2) Uani 1 1 d D . .
C32 C 0.4038(5) 0.5492(6) 0.8347(3) 0.037(2) Uani 1 1 d . . .
C29 C 0.2793(9) 0.544(2) 0.7001(6) 0.035(4) Uani 0.699(16) 1 d PDU B 1
H29 H 0.2311 0.5537 0.6833 0.043 Uiso 0.699(16) 1 calc PR B 1
C30 C 0.3069(10) 0.5507(17) 0.7517(7) 0.038(4) Uani 0.699(16) 1 d PDU B 1
H30 H 0.2754 0.5651 0.7699 0.046 Uiso 0.699(16) 1 calc PR B 1
C33 C 0.4161(7) 0.5010(10) 0.7532(4) 0.044(3) Uani 0.699(16) 1 d PDU B 1
H33 H 0.4605 0.4811 0.7712 0.053 Uiso 0.699(16) 1 calc PR B 1
C34 C 0.3908(6) 0.4934(10) 0.7014(3) 0.041(3) Uani 0.699(16) 1 d PDU B 1
H34 H 0.4182 0.4682 0.6840 0.049 Uiso 0.699(16) 1 calc PR B 1
C29B C 0.289(2) 0.550(5) 0.7060(19) 0.037(5) Uani 0.301(16) 1 d PDU B 2
H29A H 0.2423 0.5634 0.6889 0.044 Uiso 0.301(16) 1 calc PR B 2
C30B C 0.307(3) 0.561(4) 0.7575(18) 0.033(5) Uani 0.301(16) 1 d PU B 2
H30A H 0.2774 0.5816 0.7749 0.040 Uiso 0.301(16) 1 calc PR B 2
C33B C 0.4174(18) 0.560(2) 0.7502(11) 0.041(5) Uani 0.301(16) 1 d PU B 2
H33A H 0.4622 0.5812 0.7649 0.049 Uiso 0.301(16) 1 calc PR B 2
C34B C 0.3920(17) 0.549(2) 0.6988(10) 0.035(4) Uani 0.301(16) 1 d PU B 2
H34A H 0.4223 0.5599 0.6791 0.042 Uiso 0.301(16) 1 calc PR B 2
O17 O 0.5291(5) 0.3423(5) 0.4178(4) 0.074(3) Uani 1 1 d D . .
N2 N 0.6302(12) 0.3007(16) 0.4119(10) 0.049(5) Uani 0.299(13) 1 d PDU C 1
C35 C 0.5637(12) 0.3171(19) 0.3917(9) 0.038(5) Uani 0.299(13) 1 d PDU C 1
C36 C 0.660(2) 0.310(4) 0.4658(11) 0.054(8) Uani 0.299(13) 1 d PDU C 1
H36A H 0.6893 0.2692 0.4801 0.081 Uiso 0.299(13) 1 calc PR C 1
H36B H 0.6211 0.3145 0.4811 0.081 Uiso 0.299(13) 1 calc PR C 1
H36C H 0.6880 0.3544 0.4724 0.081 Uiso 0.299(13) 1 calc PR C 1
C37 C 0.681(2) 0.275(2) 0.3878(15) 0.057(7) Uani 0.299(13) 1 d PDU C 1
H37A H 0.7217 0.3082 0.3954 0.086 Uiso 0.299(13) 1 calc PR C 1
H37B H 0.6594 0.2735 0.3513 0.086 Uiso 0.299(13) 1 calc PR C 1
H37C H 0.6975 0.2272 0.4002 0.086 Uiso 0.299(13) 1 calc PR C 1
C38 C 0.537(2) 0.309(2) 0.3326(10) 0.065(7) Uani 0.299(13) 1 d PDU C 1
H38A H 0.4936 0.3365 0.3191 0.097 Uiso 0.299(13) 1 calc PR C 1
H38B H 0.5284 0.2583 0.3238 0.097 Uiso 0.299(13) 1 calc PR C 1
H38C H 0.5735 0.3274 0.3182 0.097 Uiso 0.299(13) 1 calc PR C 1
N2B N 0.5938(18) 0.298(2) 0.3713(13) 0.045(6) Uani 0.201(13) 1 d PDU C 2
C35B C 0.5860(12) 0.321(3) 0.4138(13) 0.041(6) Uani 0.201(13) 1 d PDU C 2
C36B C 0.533(2) 0.270(4) 0.332(2) 0.073(9) Uani 0.201(13) 1 d PDU C 2
H36D H 0.4895 0.2878 0.3382 0.109 Uiso 0.201(13) 1 calc PR C 2
H36E H 0.5337 0.2176 0.3335 0.109 Uiso 0.201(13) 1 calc PR C 2
H36F H 0.5351 0.2864 0.2994 0.109 Uiso 0.201(13) 1 calc PR C 2
C37B C 0.659(2) 0.272(3) 0.365(2) 0.046(7) Uani 0.201(13) 1 d PDU C 2
H37D H 0.6987 0.3018 0.3841 0.068 Uiso 0.201(13) 1 calc PR C 2
H37E H 0.6569 0.2746 0.3289 0.068 Uiso 0.201(13) 1 calc PR C 2
H37F H 0.6671 0.2222 0.3760 0.068 Uiso 0.201(13) 1 calc PR C 2
C38B C 0.646(3) 0.311(6) 0.4653(19) 0.055(9) Uani 0.201(13) 1 d PDU C 2
H38D H 0.6291 0.3299 0.4927 0.083 Uiso 0.201(13) 1 calc PR C 2
H38E H 0.6879 0.3382 0.4642 0.083 Uiso 0.201(13) 1 calc PR C 2
H38F H 0.6577 0.2605 0.4710 0.083 Uiso 0.201(13) 1 calc PR C 2
O5 O 0.5438(4) 0.9638(5) 0.3542(3) 0.054(2) Uani 1 1 d D A .
N1 N 0.5807(13) 0.9618(13) 0.2841(8) 0.084(8) Uani 0.50 1 d PD A 1
C16 C 0.5629(13) 0.9373(12) 0.3212(7) 0.063(8) Uani 0.50 1 d PD A 1
C17 C 0.6077(15) 0.9239(17) 0.2488(9) 0.080(10) Uani 0.50 1 d PD A 1
H17A H 0.6101 0.8724 0.2566 0.120 Uiso 0.50 1 calc PR A 1
H17B H 0.6550 0.9417 0.2510 0.120 Uiso 0.50 1 calc PR A 1
H17C H 0.5764 0.9316 0.2147 0.120 Uiso 0.50 1 calc PR A 1
C18 C 0.576(2) 1.0388(14) 0.2789(12) 0.096(11) Uani 0.50 1 d PD A 1
H18A H 0.5578 1.0591 0.3049 0.143 Uiso 0.50 1 calc PR A 1
H18B H 0.5450 1.0513 0.2457 0.143 Uiso 0.50 1 calc PR A 1
H18C H 0.6236 1.0584 0.2827 0.143 Uiso 0.50 1 calc PR A 1
C19 C 0.5760(19) 0.8542(14) 0.3270(14) 0.088(12) Uani 0.50 1 d PD A 1
H19A H 0.5621 0.8367 0.3558 0.132 Uiso 0.50 1 calc PR A 1
H19B H 0.6262 0.8442 0.3322 0.132 Uiso 0.50 1 calc PR A 1
H19C H 0.5480 0.8298 0.2965 0.132 Uiso 0.50 1 calc PR A 1
O5B O 0.5370(14) 0.8190(14) 0.3293(8) 0.087(7) Uani 0.50 1 d PD D 2
C16B C 0.5581(16) 0.7873(15) 0.2981(11) 0.084(10) Uani 0.50 1 d PD D 2
N1B N 0.5337(16) 0.7256(14) 0.2783(11) 0.104(10) Uani 0.50 1 d PD . 2
C17B C 0.484(2) 0.688(2) 0.2978(15) 0.105(13) Uani 0.50 1 d PD . 2
H17D H 0.4728 0.7154 0.3236 0.157 Uiso 0.50 1 d PR . 2
H17E H 0.4411 0.6780 0.2715 0.157 Uiso 0.50 1 d PR . 2
H17F H 0.5052 0.6435 0.3117 0.157 Uiso 0.50 1 d PR . 2
C18B C 0.557(2) 0.683(2) 0.2427(15) 0.112(15) Uani 0.50 1 d PD . 2
H18D H 0.5885 0.7132 0.2317 0.169 Uiso 0.50 1 d PR . 2
H18E H 0.5800 0.6389 0.2553 0.169 Uiso 0.50 1 d PR . 2
H18F H 0.5159 0.6735 0.2151 0.169 Uiso 0.50 1 d PR . 2
C19B C 0.6122(18) 0.829(2) 0.2769(14) 0.105(13) Uani 0.50 1 d PD D 2
H19D H 0.6239 0.8727 0.2952 0.158 Uiso 0.50 1 d PR D 2
H19E H 0.6543 0.8011 0.2809 0.158 Uiso 0.50 1 d PR D 2
H19F H 0.5909 0.8389 0.2420 0.158 Uiso 0.50 1 d PR D 2
O21 O 0.639(2) 1.028(3) 0.3288(16) 0.081(12) Uani 0.25 1 d P E 2
O22 O 0.685(2) 1.124(2) 0.4281(17) 0.089(16) Uani 0.25 1 d P F 2
O23 O 0.710(2) 1.072(2) 0.3938(14) 0.063(11) Uani 0.25 1 d P F 2
O24 O 0.755(2) 1.047(2) 0.3909(15) 0.069(12) Uani 0.25 1 d P F 2
O20 O 0.7516(6) 0.8100(6) 0.4272(7) 0.127(6) Uani 1 1 d D . .
N3 N 0.6660(8) 0.7545(8) 0.4424(7) 0.046(4) Uani 0.590(18) 1 d PDU G 1
C39 C 0.7180(10) 0.7537(8) 0.4227(9) 0.057(4) Uani 0.590(18) 1 d PDU G 1
C40 C 0.7316(17) 0.6835(16) 0.3958(14) 0.078(6) Uani 0.590(18) 1 d PDU G 1
H40A H 0.6923 0.6758 0.3653 0.117 Uiso 0.590(18) 1 calc PR G 1
H40B H 0.7353 0.6424 0.4184 0.117 Uiso 0.590(18) 1 calc PR G 1
H40C H 0.7756 0.6885 0.3868 0.117 Uiso 0.590(18) 1 calc PR G 1
C41 C 0.6154(14) 0.6969(12) 0.4374(12) 0.054(5) Uani 0.590(18) 1 d PDU G 1
H41A H 0.5777 0.7023 0.4057 0.082 Uiso 0.590(18) 1 calc PR G 1
H41B H 0.5952 0.6987 0.4655 0.082 Uiso 0.590(18) 1 calc PR G 1
H41C H 0.6391 0.6506 0.4376 0.082 Uiso 0.590(18) 1 calc PR G 1
C42 C 0.6493(17) 0.8187(15) 0.4659(14) 0.072(7) Uani 0.590(18) 1 d PDU G 1
H42A H 0.6873 0.8539 0.4699 0.108 Uiso 0.590(18) 1 calc PR G 1
H42B H 0.6445 0.8066 0.4989 0.108 Uiso 0.590(18) 1 calc PR G 1
H42C H 0.6049 0.8391 0.4448 0.108 Uiso 0.590(18) 1 calc PR G 1
N3B N 0.6740(12) 0.7218(11) 0.4188(10) 0.049(5) Uani 0.410(18) 1 d PDU G 2
C39B C 0.6974(13) 0.7856(14) 0.4346(14) 0.067(5) Uani 0.410(18) 1 d PDU G 2
C40B C 0.663(3) 0.813(3) 0.4758(16) 0.068(8) Uani 0.410(18) 1 d PDU G 2
H40D H 0.6212 0.7845 0.4741 0.102 Uiso 0.410(18) 1 calc PR G 2
H40E H 0.6503 0.8636 0.4697 0.102 Uiso 0.410(18) 1 calc PR G 2
H40F H 0.6976 0.8077 0.5091 0.102 Uiso 0.410(18) 1 calc PR G 2
C41B C 0.616(2) 0.679(2) 0.425(2) 0.062(7) Uani 0.410(18) 1 d PDU G 2
H41D H 0.6144 0.6333 0.4077 0.093 Uiso 0.410(18) 1 calc PR G 2
H41E H 0.5718 0.7052 0.4112 0.093 Uiso 0.410(18) 1 calc PR G 2
H41F H 0.6235 0.6705 0.4610 0.093 Uiso 0.410(18) 1 calc PR G 2
C42B C 0.708(2) 0.691(2) 0.3846(18) 0.067(7) Uani 0.410(18) 1 d PDU G 2
H42D H 0.6888 0.6430 0.3742 0.101 Uiso 0.410(18) 1 calc PR G 2
H42E H 0.7592 0.6868 0.4014 0.101 Uiso 0.410(18) 1 calc PR G 2
H42F H 0.7006 0.7217 0.3550 0.101 Uiso 0.410(18) 1 calc PR G 2

loop_
_atom_site_aniso_label
_atom_site_aniso_U_11
_atom_site_aniso_U_22
_atom_site_aniso_U_33
_atom_site_aniso_U_23
_atom_site_aniso_U_13
_atom_site_aniso_U_12
Eu1 0.0155(2) 0.0175(2) 0.01206(18) -0.00037(13) -0.00168(14) -0.00016(14)
Eu2 0.0150(2) 0.0178(2) 0.00991(17) -0.00025(13) 0.00056(13) -0.00092(14)
O1 0.026(3) 0.017(3) 0.018(3) 0.001(2) -0.006(2) 0.001(2)
O2 0.021(3) 0.017(3) 0.014(2) -0.001(2) -0.004(2) -0.001(2)
O3 0.032(3) 0.020(3) 0.020(3) -0.002(2) -0.002(2) 0.001(2)
O4 0.058(18) 0.044(10) 0.051(16) 0.019(11) 0.027(12) -0.002(12)
O4B 0.034(13) 0.078(16) 0.027(11) 0.025(9) 0.005(8) -0.017(12)
O6 0.072(6) 0.028(4) 0.045(4) 0.012(3) -0.035(4) -0.016(4)
O7 0.060(5) 0.022(3) 0.033(4) 0.001(3) -0.027(3) -0.006(3)
O8 0.057(5) 0.019(3) 0.022(3) 0.003(2) -0.011(3) -0.009(3)
O9 0.038(4) 0.024(3) 0.020(3) 0.005(2) -0.012(3) -0.007(3)
O10 0.013(3) 0.047(4) 0.023(3) 0.000(3) 0.003(2) -0.007(3)
O11 0.032(4) 0.169(8) 0.018(3) -0.001(4) 0.002(3) -0.013(5)
O12 0.044(4) 0.059(5) 0.016(3) -0.005(3) -0.005(3) 0.029(4)
O13 0.012(3) 0.040(4) 0.028(3) -0.009(3) 0.006(2) -0.001(2)
O14 0.018(3) 0.049(4) 0.021(3) -0.002(3) -0.003(2) 0.001(3)
O15 0.022(3) 0.037(3) 0.018(3) -0.009(2) 0.007(2) -0.004(3)
O16 0.046(4) 0.024(3) 0.036(3) -0.003(3) 0.005(3) -0.011(3)
O19 0.059(9) 0.29(2) 0.082(9) -0.062(12) -0.012(6) 0.048(10)
C1 0.018(4) 0.019(4) 0.015(3) -0.003(3) 0.001(3) 0.000(3)
C2 0.026(4) 0.020(4) 0.016(3) 0.003(3) -0.001(3) 0.000(3)
C3 0.031(5) 0.021(4) 0.015(3) 0.001(3) -0.007(3) -0.003(3)
C4 0.038(5) 0.019(4) 0.017(4) 0.005(3) -0.005(3) -0.003(4)
C5 0.033(5) 0.025(4) 0.016(4) 0.007(3) -0.006(3) -0.008(4)
C6 0.041(6) 0.018(4) 0.024(4) 0.003(3) -0.010(4) -0.005(4)
C7 0.035(5) 0.023(4) 0.020(4) -0.001(3) -0.009(4) -0.005(4)
C8 0.030(5) 0.019(4) 0.022(4) 0.003(3) -0.006(3) -0.002(3)
C9 0.041(6) 0.021(4) 0.025(4) 0.003(3) -0.014(4) -0.004(4)
C10 0.056(8) 0.025(5) 0.040(7) 0.001(5) -0.029(6) 0.005(6)
C11 0.055(8) 0.018(5) 0.038(7) -0.006(5) -0.019(6) 0.001(5)
C14 0.051(8) 0.021(5) 0.034(7) 0.003(5) -0.019(6) 0.001(6)
C15 0.052(8) 0.018(5) 0.033(6) -0.001(5) -0.017(6) -0.001(6)
C10B 0.056(10) 0.023(8) 0.031(9) 0.004(8) -0.019(8) -0.005(8)
C11B 0.050(10) 0.015(7) 0.029(9) 0.002(7) -0.018(8) -0.007(8)
C14B 0.052(10) 0.015(8) 0.032(9) 0.004(8) -0.017(8) -0.002(8)
C15B 0.051(10) 0.020(8) 0.032(9) 0.002(8) -0.019(8) -0.004(8)
C12 0.033(5) 0.020(4) 0.026(4) 0.001(3) -0.010(4) -0.003(4)
C13 0.035(5) 0.022(4) 0.023(4) 0.000(3) -0.011(4) -0.004(4)
C20 0.016(4) 0.029(4) 0.018(4) 0.002(3) 0.001(3) 0.001(3)
C21 0.014(4) 0.024(4) 0.016(3) -0.002(3) 0.002(3) 0.001(3)
C22 0.012(4) 0.028(4) 0.013(3) -0.003(3) 0.000(3) -0.001(3)
C23 0.013(4) 0.023(4) 0.017(3) -0.001(3) 0.000(3) 0.001(3)
C24 0.012(4) 0.020(4) 0.026(4) -0.004(3) 0.000(3) 0.002(3)
C25 0.016(4) 0.035(5) 0.020(4) -0.003(3) 0.006(3) 0.000(3)
C26 0.018(4) 0.034(5) 0.014(3) -0.002(3) 0.000(3) -0.002(3)
C27 0.013(4) 0.034(5) 0.017(4) -0.001(3) 0.000(3) -0.002(3)
C28 0.019(4) 0.055(6) 0.015(4) -0.004(4) 0.000(3) -0.003(4)
C31 0.030(5) 0.067(7) 0.014(4) -0.002(4) 0.003(4) -0.011(5)
C32 0.030(5) 0.060(7) 0.015(4) 0.000(4) -0.003(4) -0.014(5)
C29 0.021(6) 0.068(8) 0.010(6) -0.013(5) -0.007(5) 0.019(7)
C30 0.030(6) 0.065(9) 0.018(6) -0.014(6) 0.004(5) 0.023(6)
C33 0.025(5) 0.086(8) 0.016(5) -0.005(5) -0.004(4) 0.016(6)
C34 0.025(5) 0.084(8) 0.012(5) -0.016(5) 0.001(4) 0.017(6)
C29B 0.017(8) 0.065(9) 0.020(8) -0.007(8) -0.008(7) 0.012(8)
C30B 0.026(7) 0.061(10) 0.007(7) -0.010(7) -0.001(7) 0.003(8)
C33B 0.028(7) 0.072(9) 0.016(7) -0.011(7) -0.005(7) -0.004(8)
C34B 0.026(7) 0.069(9) 0.008(7) -0.008(7) 0.003(6) 0.000(8)
O17 0.072(7) 0.062(6) 0.102(8) -0.018(5) 0.049(6) 0.019(5)
N2 0.047(10) 0.033(9) 0.081(10) -0.002(9) 0.040(9) 0.007(8)
C35 0.044(8) 0.028(8) 0.054(8) -0.002(7) 0.031(7) 0.013(7)
C36 0.046(10) 0.042(9) 0.075(10) 0.004(8) 0.020(8) 0.013(8)
C37 0.061(13) 0.048(12) 0.077(13) -0.005(12) 0.043(11) 0.019(11)
C38 0.074(13) 0.050(12) 0.071(13) -0.032(12) 0.024(12) 0.026(12)
N2B 0.050(8) 0.039(8) 0.058(8) -0.007(7) 0.035(7) 0.010(7)
C35B 0.052(11) 0.020(10) 0.064(11) -0.003(10) 0.038(10) 0.006(9)
C36B 0.057(15) 0.047(15) 0.110(16) -0.032(15) 0.019(15) 0.014(15)
C37B 0.050(10) 0.044(10) 0.055(10) 0.000(8) 0.034(8) 0.006(8)
C38B 0.050(15) 0.034(13) 0.089(14) 0.007(13) 0.032(14) 0.014(14)
O5 0.062(5) 0.073(6) 0.036(4) -0.016(4) 0.030(4) -0.004(4)
N1 0.061(16) 0.14(3) 0.058(14) -0.027(16) 0.024(12) 0.010(16)
C16 0.040(14) 0.10(2) 0.054(14) -0.030(14) 0.027(12) -0.015(14)
C17 0.062(18) 0.14(3) 0.045(14) -0.030(16) 0.032(13) 0.015(18)
C18 0.12(3) 0.10(3) 0.06(2) 0.005(19) 0.03(2) 0.00(2)
C19 0.06(2) 0.10(3) 0.10(3) -0.05(2) 0.016(19) -0.006(19)
O5B 0.095(19) 0.095(18) 0.078(15) -0.017(13) 0.037(15) 0.021(15)
C16B 0.07(2) 0.11(3) 0.08(2) -0.035(19) 0.032(18) 0.002(19)
N1B 0.09(2) 0.12(3) 0.11(2) -0.04(2) 0.046(18) -0.005(19)
C17B 0.09(3) 0.12(3) 0.11(3) -0.04(3) 0.04(3) -0.02(3)
C18B 0.10(3) 0.13(4) 0.11(3) -0.06(3) 0.05(3) 0.00(3)
C19B 0.08(3) 0.14(4) 0.11(3) -0.06(3) 0.05(2) -0.01(2)
O21 0.06(3) 0.11(3) 0.08(3) -0.01(2) 0.03(2) -0.01(2)
O22 0.06(2) 0.06(2) 0.10(3) 0.06(2) -0.04(2) -0.02(2)
O23 0.04(2) 0.10(3) 0.06(2) 0.03(2) 0.032(19) -0.01(2)
O24 0.04(2) 0.08(3) 0.07(2) 0.05(2) 0.004(19) -0.01(2)
O20 0.074(8) 0.063(7) 0.266(18) -0.024(9) 0.085(10) -0.035(6)
N3 0.041(7) 0.030(7) 0.074(9) -0.001(6) 0.027(6) 0.003(6)
C39 0.039(8) 0.032(8) 0.102(10) 0.000(8) 0.024(8) -0.009(7)
C40 0.062(12) 0.068(12) 0.113(13) -0.008(11) 0.042(11) 0.016(11)
C41 0.055(9) 0.028(10) 0.094(13) -0.002(9) 0.043(9) -0.015(8)
C42 0.051(12) 0.046(10) 0.115(13) -0.031(11) 0.016(11) 0.013(9)
N3B 0.036(9) 0.025(8) 0.091(10) 0.009(8) 0.025(8) 0.003(7)
C39B 0.043(10) 0.045(10) 0.115(11) -0.001(9) 0.027(9) -0.001(9)
C40B 0.046(13) 0.053(12) 0.099(14) -0.006(12) 0.012(12) 0.007(11)
C41B 0.054(12) 0.035(13) 0.101(14) -0.001(11) 0.031(12) 0.000(11)
C42B 0.056(13) 0.050(12) 0.103(14) -0.001(11) 0.036(12) 0.022(11)

loop_
_atom_type_symbol
_atom_type_description
_atom_type_scat_dispersion_real
_atom_type_scat_dispersion_imag
_atom_type_scat_source
C C 0.0033 0.0016 'International Tables Vol C Tables 4.2.6.8 and 6.1.1.4'
H H 0.0000 0.0000 'International Tables Vol C Tables 4.2.6.8 and 6.1.1.4'
O O 0.0106 0.0060 'International Tables Vol C Tables 4.2.6.8 and 6.1.1.4'
Eu Eu -0.1578 3.6682 'International Tables Vol C Tables 4.2.6.8 and 6.1.1.4'
N N 0.0061 0.0033 'International Tables Vol C Tables 4.2.6.8 and 6.1.1.4'

loop_
_geom_angle_atom_site_label_1
_geom_angle_atom_site_label_2
_geom_angle_atom_site_label_3
_geom_angle
_geom_angle_site_symmetry_1
_geom_angle_site_symmetry_3
O7 Eu1 O13 85.1(3) 4 7_566
O7 Eu1 O14 150.4(2) 4 3
O13 Eu1 O14 107.9(2) 7_566 3
O7 Eu1 O5 100.4(3) 4 .
O13 Eu1 O5 149.1(3) 7_566 .
O14 Eu1 O5 82.2(3) 3 .
O7 Eu1 O2 129.2(2) 4 .
O13 Eu1 O2 73.3(2) 7_566 .
O14 Eu1 O2 80.4(2) 3 .
O5 Eu1 O2 80.1(2) . .
O7 Eu1 O1 78.3(2) 4 .
O13 Eu1 O1 77.9(2) 7_566 .
O14 Eu1 O1 129.7(2) 3 .
O5 Eu1 O1 73.6(3) . .
O2 Eu1 O1 52.74(16) . .
O7 Eu1 O4B 69.4(5) 4 .
O13 Eu1 O4B 137.7(8) 7_566 .
O14 Eu1 O4B 83.9(5) 3 .
O5 Eu1 O4B 71.0(8) . .
O2 Eu1 O4B 148.7(8) . .
O1 Eu1 O4B 125.8(6) . .
O7 Eu1 O3 79.1(2) 4 .
O13 Eu1 O3 73.0(2) 7_566 .
O14 Eu1 O3 79.6(2) 3 .
O5 Eu1 O3 137.8(3) . .
O2 Eu1 O3 132.81(17) . .
O1 Eu1 O3 144.4(2) . .
O4B Eu1 O3 69.5(8) . .
O7 Eu1 O4 82.4(6) 4 .
O13 Eu1 O4 140.2(7) 7_566 .
O14 Eu1 O4 70.6(5) 3 .
O5 Eu1 O4 70.6(7) . .
O2 Eu1 O4 140.8(6) . .
O1 Eu1 O4 135.1(6) . .
O4B Eu1 O4 13.4(5) . .
O3 Eu1 O4 67.5(7) . .
O7 Eu1 C1 103.7(2) 4 .
O13 Eu1 C1 74.3(2) 7_566 .
O14 Eu1 C1 105.4(2) 3 .
O5 Eu1 C1 74.9(3) . .
O2 Eu1 C1 26.60(19) . .
O1 Eu1 C1 26.14(19) . .
O4B Eu1 C1 143.0(7) . .
O3 Eu1 C1 146.8(2) . .
O4 Eu1 C1 145.5(7) . .
O7 Eu1 C24 149.9(2) 4 3
O13 Eu1 C24 89.7(2) 7_566 3
O14 Eu1 C24 18.3(2) 3 3
O5 Eu1 C24 99.1(3) . 3
O2 Eu1 C24 76.68(18) . 3
O1 Eu1 C24 129.40(18) . 3
O4B Eu1 C24 96.0(4) . 3
O3 Eu1 C24 71.12(19) . 3
O4 Eu1 C24 82.9(5) . 3
C1 Eu1 C24 103.3(2) . 3
O10 Eu2 O8 76.2(2) 5_666 .
O10 Eu2 O9 78.0(2) 5_666 5_666
O8 Eu2 O9 130.6(2) . 5_666
O10 Eu2 O15 124.3(2) 5_666 .
O8 Eu2 O15 73.8(2) . .
O9 Eu2 O15 87.5(2) 5_666 .
O10 Eu2 O17 84.6(3) 5_666 .
O8 Eu2 O17 140.5(3) . .
O9 Eu2 O17 76.4(3) 5_666 .
O15 Eu2 O17 143.5(3) . .
O10 Eu2 O16 149.7(2) 5_666 .
O8 Eu2 O16 133.5(2) . .
O9 Eu2 O16 76.2(2) 5_666 .
O15 Eu2 O16 70.3(2) . .
O17 Eu2 O16 74.1(3) . .
O10 Eu2 O12 132.0(2) 5_666 6_565
O8 Eu2 O12 74.3(2) . 6_565
O9 Eu2 O12 148.5(2) 5_666 6_565
O15 Eu2 O12 81.7(2) . 6_565
O17 Eu2 O12 95.0(3) . 6_565
O16 Eu2 O12 72.2(2) . 6_565
O10 Eu2 O11 83.7(3) 5_666 6_565
O8 Eu2 O11 72.2(3) . 6_565
O9 Eu2 O11 144.4(3) 5_666 6_565
O15 Eu2 O11 127.8(2) . 6_565
O17 Eu2 O11 71.7(4) . 6_565
O16 Eu2 O11 108.8(3) . 6_565
O12 Eu2 O11 51.6(2) 6_565 6_565
O10 Eu2 C32 108.6(3) 5_666 6_565
O8 Eu2 C32 71.8(3) . 6_565
O9 Eu2 C32 157.3(3) 5_666 6_565
O15 Eu2 C32 104.9(2) . 6_565
O17 Eu2 C32 82.5(3) . 6_565
O16 Eu2 C32 90.0(3) . 6_565
O12 Eu2 C32 25.4(3) 6_565 6_565
O11 Eu2 C32 26.2(3) 6_565 6_565
O10 Eu2 O10 77.1(2) 5_666 .
O8 Eu2 O10 66.7(2) . .
O9 Eu2 O10 66.8(2) 5_666 .
O15 Eu2 O10 48.10(17) . .
O17 Eu2 O10 141.5(3) . .
O16 Eu2 O10 106.6(2) . .
O12 Eu2 O10 122.4(2) 6_565 .
O11 Eu2 O10 137.6(3) 6_565 .
C32 Eu2 O10 135.4(2) 6_565 .
O10 Eu2 C20 101.4(2) 5_666 .
O8 Eu2 C20 68.8(2) . .
O9 Eu2 C20 76.0(2) 5_666 .
O15 Eu2 C20 23.5(2) . .
O17 Eu2 C20 149.9(3) . .
O16 Eu2 C20 87.7(2) . .
O12 Eu2 C20 102.1(2) 6_565 .
O11 Eu2 C20 138.0(3) 6_565 .
C32 Eu2 C20 122.0(2) 6_565 .
O10 Eu2 C20 24.62(19) . .
O10 Eu2 Eu2 43.41(15) 5_666 5_666
O8 Eu2 Eu2 65.51(14) . 5_666
O9 Eu2 Eu2 66.71(14) 5_666 5_666
O15 Eu2 Eu2 81.36(13) . 5_666
O17 Eu2 Eu2 119.9(3) . 5_666
O16 Eu2 Eu2 133.90(15) . 5_666
O12 Eu2 Eu2 139.35(18) 6_565 5_666
O11 Eu2 Eu2 117.3(3) 6_565 5_666
C32 Eu2 Eu2 133.1(2) 6_565 5_666
O10 Eu2 Eu2 33.71(11) . 5_666
C20 Eu2 Eu2 58.09(15) . 5_666
C1 O1 Eu1 93.0(4) . .
C1 O2 Eu1 92.5(4) . .
C13 O7 Eu1 139.6(6) . 4_545
C5 O8 Eu2 138.2(6) . .
C5 O9 Eu2 136.2(5) . 5_666
C20 O10 Eu2 168.9(6) . 5_666
C20 O10 Eu2 82.4(5) . .
Eu2 O10 Eu2 102.9(2) 5_666 .
C32 O11 Eu2 92.5(6) . 6_566
C32 O12 Eu2 94.9(5) . 6_566
C24 O13 Eu1 176.6(5) . 7_566
C24 O14 Eu1 125.4(5) . 3_445
C20 O15 Eu2 106.4(5) . .
H19G O19 H19H 115(2) . .
O1 C1 O2 121.7(7) . .
O1 C1 C2 119.1(7) . .
O2 C1 C2 119.2(7) . .
O1 C1 Eu1 60.8(4) . .
O2 C1 Eu1 60.9(4) . .
C2 C1 Eu1 177.6(6) . .
C3 C2 C8 120.1(7) . .
C3 C2 C1 120.5(7) . .
C8 C2 C1 119.4(7) . .
C4 C3 C2 120.0(7) . .
C4 C3 H3 120.0 . .
C2 C3 H3 120.0 . .
C3 C4 C6 119.7(7) . .
C3 C4 C5 120.8(7) . .
C6 C4 C5 119.4(7) . .
O9 C5 O8 127.8(8) . .
O9 C5 C4 116.4(7) . .
O8 C5 C4 115.8(7) . .
C4 C6 C7 121.2(8) . .
C4 C6 H6 119.4 . .
C7 C6 H6 119.4 . .
C8 C7 C6 117.8(7) . .
C8 C7 C9 121.8(7) . .
C6 C7 C9 120.5(8) . .
C2 C8 C7 121.2(7) . .
C2 C8 H8 119.4 . .
C7 C8 H8 119.4 . .
C15B C9 C10 106(2) . .
C15B C9 C10B 117(3) . .
C10 C9 C10B 38(2) . .
C15B C9 C15 30(2) . .
C10 C9 C15 117.1(10) . .
C10B C9 C15 107(2) . .
C15B C9 C7 123(2) . .
C10 C9 C7 120.7(9) . .
C10B C9 C7 119.5(17) . .
C15 C9 C7 122.1(9) . .
C11 C10 C9 121.5(12) . .
C11 C10 H10 119.3 . .
C9 C10 H10 119.3 . .
C12 C11 C10 121.1(12) . .
C12 C11 H11 119.5 . .
C10 C11 H11 119.5 . .
C15 C14 C12 120.7(13) . .
C15 C14 H14 119.7 . .
C12 C14 H14 119.7 . .
C14 C15 C9 121.2(13) . .
C14 C15 H15 119.4 . .
C9 C15 H15 119.4 . .
C11B C10B C9 119(3) . .
C11B C10B H10A 120.3 . .
C9 C10B H10A 120.3 . .
C10B C11B C12 122(3) . .
C10B C11B H11A 119.0 . .
C12 C11B H11A 119.0 . .
C12 C14B C15B 121(4) . .
C12 C14B H14A 119.5 . .
C15B C14B H14A 119.5 . .
C9 C15B C14B 123(4) . .
C9 C15B H15A 118.4 . .
C14B C15B H15A 118.4 . .
C14B C12 C11 109(2) . .
C14B C12 C14 29(2) . .
C11 C12 C14 118.4(10) . .
C14B C12 C11B 117(2) . .
C11 C12 C11B 37(2) . .
C14 C12 C11B 106.3(18) . .
C14B C12 C13 123(2) . .
C11 C12 C13 119.1(9) . .
C14 C12 C13 122.5(9) . .
C11B C12 C13 119.5(17) . .
O6 C13 O7 123.3(8) . .
O6 C13 C12 119.9(8) . .
O7 C13 C12 116.8(7) . .
O15 C20 O10 123.1(8) . .
O15 C20 C21 117.8(7) . .
O10 C20 C21 119.1(7) . .
O15 C20 Eu2 50.1(4) . .
O10 C20 Eu2 73.0(5) . .
C21 C20 Eu2 167.4(5) . .
C27 C21 C22 120.5(7) . .
C27 C21 C20 120.7(7) . .
C22 C21 C20 118.7(7) . .
C21 C22 C23 119.8(7) . .
C21 C22 H22 120.1 . .
C23 C22 H22 120.1 . .
C25 C23 C22 119.6(7) . .
C25 C23 C24 121.3(7) . .
C22 C23 C24 119.0(7) . .
O13 C24 O14 122.8(7) . .
O13 C24 C23 119.8(7) . .
O14 C24 C23 117.5(7) . .
O13 C24 Eu1 86.9(5) . 3_445
O14 C24 Eu1 36.2(4) . 3_445
C23 C24 Eu1 152.7(5) . 3_445
C23 C25 C26 121.2(7) . .
C23 C25 H25 119.4 . .
C26 C25 H25 119.4 . .
C27 C26 C25 117.9(7) . .
C27 C26 C28 120.4(7) . .
C25 C26 C28 121.6(7) . .
C21 C27 C26 120.9(7) . .
C21 C27 H27 119.5 . .
C26 C27 H27 119.5 . .
C29 C28 C29B 10(3) . .
C29 C28 C34B 109.0(17) . .
C29B C28 C34B 99(3) . .
C29 C28 C34 119.0(12) . .
C29B C28 C34 112(3) . .
C34B C28 C34 43.5(16) . .
C29 C28 C26 119.7(9) . .
C29B C28 C26 128(3) . .
C34B C28 C26 122.4(14) . .
C34 C28 C26 119.6(7) . .
C33B C31 C30 108(2) . .
C33B C31 C30B 110(3) . .
C30 C31 C30B 11(3) . .
C33B C31 C33 46.5(17) . .
C30 C31 C33 115.1(11) . .
C30B C31 C33 125(2) . .
C33B C31 C32 117.5(15) . .
C30 C31 C32 123.8(10) . .
C30B C31 C32 115(2) . .
C33 C31 C32 120.0(9) . .
O12 C32 O11 121.0(8) . .
O12 C32 C31 119.9(8) . .
O11 C32 C31 119.0(9) . .
O12 C32 Eu2 59.7(4) . 6_566
O11 C32 Eu2 61.3(5) . 6_566
C31 C32 Eu2 179.4(8) . 6_566
C28 C29 C30 116.5(16) . .
C28 C29 H29 121.7 . .
C30 C29 H29 121.7 . .
C31 C30 C29 125.7(17) . .
C31 C30 H30 117.2 . .
C29 C30 H30 117.2 . .
C34 C33 C31 119.6(10) . .
C34 C33 H33 120.2 . .
C31 C33 H33 120.2 . .
C33 C34 C28 120.7(10) . .
C33 C34 H34 119.6 . .
C28 C34 H34 119.6 . .
C28 C29B C30B 134(5) . .
C28 C29B H29A 113.1 . .
C30B C29B H29A 113.1 . .
C31 C30B C29B 109(5) . .
C31 C30B H30A 125.6 . .
C29B C30B H30A 125.6 . .
C31 C33B C34B 118(3) . .
C31 C33B H33A 121.2 . .
C34B C33B H33A 121.2 . .
C28 C34B C33B 124(3) . .
C28 C34B H34A 117.8 . .
C33B C34B H34A 117.8 . .
C35 O17 C35B 31(2) . .
C35 O17 Eu2 154.9(18) . .
C35B O17 Eu2 152(2) . .
C35 N2 C37 129(2) . .
C35 N2 C36 118(3) . .
C37 N2 C36 113.4(17) . .
O17 C35 N2 120(2) . .
O17 C35 C38 125(2) . .
N2 C35 C38 114(2) . .
C35B N2B C37B 125(3) . .
C35B N2B C36B 119.6(18) . .
C37B N2B C36B 111.1(16) . .
O17 C35B N2B 123(3) . .
O17 C35B C38B 115(4) . .
N2B C35B C38B 122(4) . .
N2B C36B H36D 109.5 . .
N2B C36B H36E 109.5 . .
H36D C36B H36E 109.5 . .
N2B C36B H36F 109.5 . .
H36D C36B H36F 109.5 . .
H36E C36B H36F 109.5 . .
N2B C37B H37D 109.5 . .
N2B C37B H37E 109.5 . .
H37D C37B H37E 109.5 . .
N2B C37B H37F 109.5 . .
H37D C37B H37F 109.5 . .
H37E C37B H37F 109.5 . .
C35B C38B H38D 109.5 . .
C35B C38B H38E 109.5 . .
H38D C38B H38E 109.5 . .
C35B C38B H38F 109.5 . .
H38D C38B H38F 109.5 . .
H38E C38B H38F 109.5 . .
C16 O5 Eu1 174.2(14) . .
C16 N1 C17 129(2) . .
C16 N1 C18 115(2) . .
C17 N1 C18 116.3(17) . .
O5 C16 N1 135(2) . .
O5 C16 C19 114(2) . .
N1 C16 C19 111(2) . .
N1 C17 H17A 109.5 . .
N1 C17 H17B 109.5 . .
H17A C17 H17B 109.5 . .
N1 C17 H17C 109.5 . .
H17A C17 H17C 109.5 . .
H17B C17 H17C 109.5 . .
N1 C17 H19D 76.1 . .
H17A C17 H19D 40.2 . .
H17B C17 H19D 101.2 . .
H17C C17 H19D 144.0 . .
N1 C18 H18A 109.5 . .
N1 C18 H18B 109.5 . .
H18A C18 H18B 109.5 . .
N1 C18 H18C 109.5 . .
H18A C18 H18C 109.5 . .
H18B C18 H18C 109.5 . .
C16 C19 H19A 109.5 . .
C16 C19 H19B 109.5 . .
H19A C19 H19B 109.5 . .
C16 C19 H19C 109.5 . .
H19A C19 H19C 109.5 . .
H19B C19 H19C 109.5 . .
C16 C19 H19D 80.2 . .
H19A C19 H19D 158.6 . .
H19B C19 H19D 49.3 . .
H19C C19 H19D 83.8 . .
O5B C16B N1B 124(3) . .
O5B C16B C19B 116(2) . .
N1B C16B C19B 119(2) . .
C16B N1B C18B 128(3) . .
C16B N1B C17B 119(2) . .
C18B N1B C17B 112.5(16) . .
C16B N1B N1B 118(2) . 2_655
C18B N1B N1B 72(3) . 2_655
C17B N1B N1B 85(3) . 2_655
C16B N1B C18B 134(3) . 2_655
C18B N1B C18B 91(2) . 2_655
C17B N1B C18B 38.7(19) . 2_655
N1B N1B C18B 46.6(13) 2_655 2_655
C18B C17B N1B 91(3) 2_655 .
C18B C17B H17D 121.2 2_655 .
N1B C17B H17D 110.6 . .
C18B C17B H17E 19.2 2_655 .
N1B C17B H17E 110.4 . .
H17D C17B H17E 109.6 . .
C18B C17B H17F 114.9 2_655 .
N1B C17B H17F 107.3 . .
H17D C17B H17F 109.3 . .
H17E C17B H17F 109.6 . .
C17B C18B N1B 111(4) 2_655 .
C17B C18B N1B 50(2) 2_655 2_655
N1B C18B N1B 61(3) . 2_655
C17B C18B H18D 88.6 2_655 .
N1B C18B H18D 105.7 . .
N1B C18B H18D 107.9 2_655 .
C17B C18B H18E 122.1 2_655 .
N1B C18B H18E 115.7 . .
N1B C18B H18E 141.4 2_655 .
H18D C18B H18E 109.5 . .
C17B C18B H18F 21.1 2_655 .
N1B C18B H18F 106.7 . .
N1B C18B H18F 47.6 2_655 .
H18D C18B H18F 109.4 . .
H18E C18B H18F 109.6 . .
C16B C19B H19D 107.7 . .
C16B C19B H19E 111.1 . .
H19D C19B H19E 109.4 . .
C16B C19B H19F 109.5 . .
H19D C19B H19F 109.6 . .
H19E C19B H19F 109.6 . .
O24 O23 O22 142(5) . .
C39 O20 C39B 40.0(14) . .
C39 N3 C41 124.3(17) . .
C39 N3 C42 121.0(17) . .
C41 N3 C42 114.3(17) . .
O20 C39 N3 114.8(14) . .
O20 C39 C40 127(2) . .
N3 C39 C40 118.7(18) . .
C39B N3B C41B 132(3) . .
C39B N3B C42B 113(3) . .
C41B N3B C42B 114(3) . .
O20 C39B N3B 121(2) . .
O20 C39B C40B 126(3) . .
N3B C39B C40B 111(3) . .
C39B C40B H40D 109.5 . .
C39B C40B H40E 109.5 . .
H40D C40B H40E 109.5 . .
C39B C40B H40F 109.5 . .
H40D C40B H40F 109.5 . .
H40E C40B H40F 109.5 . .
N3B C41B H41D 109.5 . .
N3B C41B H41E 109.5 . .
H41D C41B H41E 109.5 . .
N3B C41B H41F 109.5 . .
H41D C41B H41F 109.5 . .
H41E C41B H41F 109.5 . .
N3B C42B H42D 109.5 . .
N3B C42B H42E 109.5 . .
H42D C42B H42E 109.5 . .
N3B C42B H42F 109.5 . .
H42D C42B H42F 109.5 . .
H42E C42B H42F 109.5 . .

loop_
_geom_bond_atom_site_label_1
_geom_bond_atom_site_label_2
_geom_bond_distance
_geom_bond_site_symmetry_2
Eu1 O7 2.329(6) 4
Eu1 O13 2.339(6) 7_566
Eu1 O14 2.353(6) 3
Eu1 O5 2.367(7) .
Eu1 O2 2.485(5) .
Eu1 O1 2.486(5) .
Eu1 O4B 2.49(3) .
Eu1 O3 2.505(5) .
Eu1 O4 2.54(3) .
Eu1 C1 2.843(8) .
Eu1 C24 3.244(8) 3
Eu2 O10 2.343(6) 5_666
Eu2 O8 2.378(6) .
Eu2 O9 2.394(5) 5_666
Eu2 O15 2.405(6) .
Eu2 O17 2.411(8) .
Eu2 O16 2.458(6) .
Eu2 O12 2.485(6) 6_565
Eu2 O11 2.519(8) 6_565
Eu2 C32 2.868(8) 6_565
Eu2 O10 2.901(6) .
Eu2 C20 3.007(8) .
Eu2 Eu2 4.1155(7) 5_666
O1 C1 1.254(9) .
O2 C1 1.274(9) .
O6 C13 1.239(11) .
O7 C13 1.240(11) .
O7 Eu1 2.329(6) 4_545
O8 C5 1.247(10) .
O9 C5 1.246(9) .
O9 Eu2 2.394(5) 5_666
O10 C20 1.264(10) .
O10 Eu2 2.343(6) 5_666
O11 C32 1.267(13) .
O11 Eu2 2.519(8) 6_566
O12 C32 1.236(12) .
O12 Eu2 2.485(6) 6_566
O13 C24 1.242(10) .
O13 Eu1 2.339(6) 7_566
O14 C24 1.252(10) .
O14 Eu1 2.353(6) 3_445
O15 C20 1.249(9) .
O19 H19G 0.819(10) .
O19 H19H 0.821(11) .
C1 C2 1.498(11) .
C2 C3 1.386(11) .
C2 C8 1.390(11) .
C3 C4 1.383(11) .
C3 H3 0.9500 .
C4 C6 1.392(11) .
C4 C5 1.526(11) .
C6 C7 1.404(12) .
C6 H6 0.9500 .
C7 C8 1.392(12) .
C7 C9 1.487(11) .
C8 H8 0.9500 .
C9 C15B 1.34(4) .
C9 C10 1.390(17) .
C9 C10B 1.39(4) .
C9 C15 1.396(17) .
C10 C11 1.385(18) .
C10 H10 0.9500 .
C11 C12 1.371(16) .
C11 H11 0.9500 .
C14 C15 1.384(19) .
C14 C12 1.394(18) .
C14 H14 0.9500 .
C15 H15 0.9500 .
C10B C11B 1.39(5) .
C10B H10A 0.9500 .
C11B C12 1.41(4) .
C11B H11A 0.9500 .
C14B C12 1.32(5) .
C14B C15B 1.40(5) .
C14B H14A 0.9500 .
C15B H15A 0.9500 .
C12 C13 1.495(11) .
C20 C21 1.497(11) .
C21 C27 1.383(10) .
C21 C22 1.385(11) .
C22 C23 1.388(11) .
C22 H22 0.9500 .
C23 C25 1.384(11) .
C23 C24 1.493(11) .
C24 Eu1 3.244(8) 3_445
C25 C26 1.408(11) .
C25 H25 0.9500 .
C26 C27 1.389(12) .
C26 C28 1.489(10) .
C27 H27 0.9500 .
C28 C29 1.374(8) .
C28 C29B 1.382(9) .
C28 C34B 1.39(3) .
C28 C34 1.405(8) .
C31 C33B 1.37(4) .
C31 C30 1.371(9) .
C31 C30B 1.38(5) .
C31 C33 1.407(8) .
C31 C32 1.503(11) .
C32 Eu2 2.868(8) 6_566
C29 C30 1.388(9) .
C29 H29 0.9500 .
C30 H30 0.9500 .
C33 C34 1.391(8) .
C33 H33 0.9500 .
C34 H34 0.9500 .
C29B C30B 1.39(5) .
C29B H29A 0.9500 .
C30B H30A 0.9500 .
C33B C34B 1.39(4) .
C33B H33A 0.9500 .
C34B H34A 0.9500 .
O17 C35 1.230(13) .
O17 C35B 1.231(14) .
N2 C35 1.308(16) .
N2 C37 1.452(14) .
N2 C36 1.454(14) .
C35 C38 1.58(2) .
C36 H36A 0.9800 .
C36 H36B 0.9800 .
C36 H36C 0.9800 .
C37 H37A 0.9800 .
C37 H37B 0.9800 .
C37 H37C 0.9800 .
C38 H38A 0.9800 .
C38 H38B 0.9800 .
C38 H38C 0.9800 .
N2B C35B 1.310(16) .
N2B C37B 1.452(14) .
N2B C36B 1.459(14) .
C35B C38B 1.58(2) .
C36B H36D 0.9800 .
C36B H36E 0.9800 .
C36B H36F 0.9800 .
C37B H37D 0.9800 .
C37B H37E 0.9800 .
C37B H37F 0.9800 .
C38B H38D 0.9800 .
C38B H38E 0.9800 .
C38B H38F 0.9800 .
O5 C16 1.199(13) .
N1 C16 1.271(16) .
N1 C17 1.438(13) .
N1 C18 1.441(14) .
C16 C19 1.57(2) .
C17 H17A 0.9800 .
C17 H17B 0.9800 .
C17 H17C 0.9800 .
C17 H19D 1.5622 .
C18 H18A 0.9800 .
C18 H18B 0.9800 .
C18 H18C 0.9800 .
C19 H19A 0.9800 .
C19 H19B 0.9800 .
C19 H19C 0.9800 .
C19 H19D 1.5157 .
O5B C16B 1.222(13) .
C16B N1B 1.304(16) .
C16B C19B 1.57(2) .
N1B C18B 1.445(14) .
N1B C17B 1.448(14) .
N1B N1B 1.74(6) 2_655
N1B C18B 1.89(5) 2_655
C17B C18B 1.18(5) 2_655
C17B H17D 0.9576 .
C17B H17E 0.9592 .
C17B H17F 0.9576 .
C18B C17B 1.18(5) 2_655
C18B N1B 1.89(5) 2_655
C18B H18D 0.9562 .
C18B H18E 0.9576 .
C18B H18F 0.9591 .
C19B H19D 0.9578 .
C19B H19E 0.9568 .
C19B H19F 0.9596 .
O22 O23 1.55(6) .
O23 O24 1.02(5) .
O20 C39 1.229(13) .
O20 C39B 1.238(13) .
N3 C39 1.301(15) .
N3 C41 1.448(13) .
N3 C42 1.45(3) .
C39 C40 1.57(2) .
C40 H40A 0.9800 .
C40 H40B 0.9800 .
C40 H40C 0.9800 .
C41 H41A 0.9800 .
C41 H41B 0.9800 .
C41 H41C 0.9800 .
C42 H42A 0.9800 .
C42 H42B 0.9800 .
C42 H42C 0.9800 .
N3B C39B 1.305(16) .
N3B C41B 1.44(4) .
N3B C42B 1.45(5) .
C39B C40B 1.58(2) .
C40B H40D 0.9800 .
C40B H40E 0.9800 .
C40B H40F 0.9800 .
C41B H41D 0.9800 .
C41B H41E 0.9800 .
C41B H41F 0.9800 .
C42B H42D 0.9800 .
C42B H42E 0.9800 .
C42B H42F 0.9800 .
